data_2108840
loop_
_publ_author_name
'Dissanayaka Mudiyanselage, Ranuri S.'
'Kong, Tai'
'Xie, Weiwei'

_publ_section_title
;
 Crystal growth and physical properties of an antiferromagnetic molecule:
 <i>trans</i>-dibromidotetrakis(acetonitrile)chromium(III) tribromide,
 [CrBr~2~(NCCH~3~)~4~](Br~3~)
;
_journal_coeditor_code RM5050SUP1
_journal_issue 4
_journal_name_full 'Acta Crystallographica Section B'
_journal_page_first
;
;
_journal_paper_doi 10.1107/S2052520621004662
_journal_volume 77
_journal_year 2021
_chemical_formula_moiety 'C8 H12 Br2 Cr N4, 2(Br1.5)'
_chemical_formula_sum 'C8 H12 Br5 Cr N4'
_chemical_formula_weight 615.77
_space_group_crystal_system monoclinic
_space_group_IT_number 12
_space_group_name_Hall '-C 2y'
_space_group_name_H-M_alt 'C 1 2/m 1'
_atom_sites_solution_hydrogens geom
_audit_creation_date 2020-04-10
_audit_creation_method
;
Olex2 1.2
(compiled 2018.05.29 svn.r3508 for OlexSys, GUI svn.r5506)
;
_audit_update_record
;
2021-06-01 # Formatted by IUCr publCIF

;
_cell_angle_alpha 90
_cell_angle_beta 103.685(11)
_cell_angle_gamma 90
_cell_formula_units_Z 2
_cell_length_a 14.700(7)
_cell_length_b 10.319(5)
_cell_length_c 6.308(3)
_cell_measurement_reflns_used 1704
_cell_measurement_temperature 296
_cell_measurement_theta_max 29.23
_cell_measurement_theta_min 2.43
_cell_volume 929.7(8)
_computing_cell_refinement 'SAINT (Bruker, 2016)'
_computing_data_collection 'APEX2 (Bruker, 2016)'
_computing_data_reduction 'SAINT (Bruker, 2016)'
_computing_molecular_graphics 'OLEX2 (Dolomanov et al., 2009)'
_computing_publication_material 'OLEX2 (Dolomanov et al., 2009)'
_computing_structure_refinement 'SHELXL2016 (Sheldrick, 2015b)'
_computing_structure_solution 'SHELXT (Sheldrick, 2015a)'
_diffrn_ambient_temperature 296.15
_diffrn_measured_fraction_theta_full 0.953
_diffrn_measured_fraction_theta_max 0.974
_diffrn_measurement_device_type 'Bruker APEXII CCD'
_diffrn_measurement_method '\f and \w scans'
_diffrn_radiation_type MoK\a
_diffrn_radiation_wavelength 0.71073
_diffrn_reflns_av_R_equivalents 0.0471
_diffrn_reflns_av_unetI/netI 0.0617
_diffrn_reflns_Laue_measured_fraction_full 0.953
_diffrn_reflns_Laue_measured_fraction_max 0.974
_diffrn_reflns_limit_h_max 22
_diffrn_reflns_limit_h_min -23
_diffrn_reflns_limit_k_max 16
_diffrn_reflns_limit_k_min -16
_diffrn_reflns_limit_l_max 10
_diffrn_reflns_limit_l_min -9
_diffrn_reflns_number 2081
_diffrn_reflns_point_group_measured_fraction_full 0.953
_diffrn_reflns_point_group_measured_fraction_max 0.974
_diffrn_reflns_theta_full 25.242
_diffrn_reflns_theta_max 35.007
_diffrn_reflns_theta_min 2.435
_diffrn_standards_number 0
_exptl_absorpt_coefficient_mu 11.349
_exptl_absorpt_correction_T_max 0.7469
_exptl_absorpt_correction_T_min 0.3278
_exptl_absorpt_correction_type empirical
_exptl_absorpt_process_details
;
(SADABS; Bruker, 2016)
;
_exptl_crystal_density_diffrn 2.199
_exptl_crystal_description block
_exptl_crystal_F_000 574
_exptl_crystal_size_max 0.05
_exptl_crystal_size_mid 0.05
_exptl_crystal_size_min 0.05
_refine_diff_density_max 1.099
_refine_diff_density_min -1.043
_refine_diff_density_rms 0.175
_refine_ls_extinction_method none
_refine_ls_goodness_of_fit_ref 1.017
_refine_ls_hydrogen_treatment constr
_refine_ls_matrix_type full
_refine_ls_number_parameters 50
_refine_ls_number_reflns 2081
_refine_ls_number_restraints 0
_refine_ls_restrained_S_all 1.017
_refine_ls_R_factor_all 0.0811
_refine_ls_R_factor_gt 0.0464
_refine_ls_shift/su_max 0.000
_refine_ls_shift/su_mean 0.000
_refine_ls_structure_factor_coef Fsqd
_refine_ls_weighting_details 'w=1/[\s^2^(Fo^2^)+(0.0513P)^2^+0.1136P] where P=(Fo^2^+2Fc^2^)/3'
_refine_ls_weighting_scheme calc
_refine_ls_wR_factor_gt 0.1055
_refine_ls_wR_factor_ref 0.1194
_reflns_Friedel_coverage 0.000
_reflns_number_gt 1356
_reflns_number_total 2081
_reflns_threshold_expression 'I > 2\s(I)'
_cod_data_source_file rm5050sup1.cif
_cod_data_source_block I
_cod_original_cell_volume 929.8(8)
_cod_database_code 2108840
_shelx_shelxl_version_number 2016/6
_shelx_space_group_comment
;
The symmetry employed for this shelxl refinement is uniquely defined
by the following loop, which should always be used as a source of
symmetry information in preference to the above space-group names.
They are only intended as comments.
;
_shelx_estimated_absorpt_t_max 0.601
_shelx_estimated_absorpt_t_min 0.601
_exptl_absorpt_special_details
;
SADABS-2016/2 (Bruker,2016/2) was used for absorption correction.
wR2(int) was 0.1149 before and 0.0602 after correction.
The Ratio of minimum to maximum transmission is 0.4389.
The \l/2 correction factor is Not present.
;
_olex2_refinement_description
;
1. Twinned data refinement
 Scales: 0.741(7)
 0.259(7)
2. Fixed Uiso
 At 1.5 times of:
  All C(H,H,H) groups
3.a Idealised Me refined as rotating group:
 C2(H2A,H2B,H2C)
;
_olex2_submission_special_instructions 'No special instructions were received'
_publcif_info_exptl_table_max_cols 5
_publcif_info_exptl_table_use_headnotes n
_publcif_funding_html
'<span class="funder"><span class="fundref-name" data-id="100000997">Arnold and Mabel Beckman Foundation</span><span class="fundref-subname" data-id=""></span> (<span class="fundref-grant-group"><span class="fundref-grant-type">award</span><span class="fundref-grant-id"></span> to <span class="fundref-grant-recipient">Weiwei Xie</span></span>); </span><span class="funder"><span class="fundref-name" data-id="100000001">National Science Foundation</span>, <span class="fundref-subname" data-id="100000086">Directorate for Mathematical and Physical Sciences</span> (<span class="fundref-grant-group"><span class="fundref-grant-type">grant</span> No. <span class="fundref-grant-id">2053287</span></span>).</span>'

loop_
_space_group_symop_operation_xyz
'x, y, z'
'-x, y, -z'
'x+1/2, y+1/2, z'
'-x+1/2, y+1/2, -z'
'-x, -y, -z'
'x, -y, z'
'-x+1/2, -y+1/2, -z'
'x+1/2, -y+1/2, z'

loop_
_atom_site_label
_atom_site_type_symbol
_atom_site_fract_x
_atom_site_fract_y
_atom_site_fract_z
_atom_site_U_iso_or_equiv
_atom_site_adp_type
_atom_site_occupancy
_atom_site_site_symmetry_order
_atom_site_calc_flag
_atom_site_refinement_flags_posn
_atom_site_refinement_flags_adp
_atom_site_refinement_flags_occupancy
_atom_site_disorder_assembly
_atom_site_disorder_group
Br1 Br 0.13203(3) 0.000000 0.31830(8) 0.04281(15) Uani 1 2 d S T P . .
Cr1 Cr 0.000000 0.000000 0.000000 0.02459(18) Uani 1 4 d S T P . .
Br2 Br 0.500000 0.000000 1.000000 0.04678(19) Uani 1 4 d S T P . .
Br3 Br 0.32621(5) 0.000000 0.81435(10) 0.06414(19) Uani 1 2 d S T P . .
N1 N 0.0644(2) 0.1369(2) -0.1416(4) 0.0362(5) Uani 1 1 d . . . . .
C1 C 0.1024(2) 0.2079(3) -0.2237(5) 0.0394(7) Uani 1 1 d . . . . .
C2 C 0.1525(4) 0.2989(4) -0.3295(8) 0.0694(14) Uani 1 1 d . . . . .
H2A H 0.198665 0.253323 -0.385914 0.104 Uiso 1 1 calc GR . . . .
H2B H 0.182906 0.362535 -0.225586 0.104 Uiso 1 1 calc GR . . . .
H2C H 0.109245 0.341118 -0.447071 0.104 Uiso 1 1 calc GR . . . .

loop_
_atom_site_aniso_label
_atom_site_aniso_U_11
_atom_site_aniso_U_22
_atom_site_aniso_U_33
_atom_site_aniso_U_23
_atom_site_aniso_U_13
_atom_site_aniso_U_12
Br1 0.0382(3) 0.0476(3) 0.0409(2) 0.000 0.00585(18) 0.000
Cr1 0.0279(4) 0.0193(3) 0.0311(4) 0.000 0.0162(3) 0.000
Br2 0.0671(5) 0.0364(3) 0.0424(3) 0.000 0.0240(3) 0.000
Br3 0.0616(4) 0.0755(4) 0.0542(3) 0.000 0.0115(3) 0.000
N1 0.0431(14) 0.0278(11) 0.0450(13) 0.0025(10) 0.0251(11) -0.0043(9)
C1 0.0492(18) 0.0301(13) 0.0455(16) -0.0027(12) 0.0247(14) -0.0065(12)
C2 0.104(4) 0.0435(19) 0.082(3) -0.002(2) 0.063(3) -0.026(2)

loop_
_atom_type_symbol
_atom_type_description
_atom_type_scat_dispersion_real
_atom_type_scat_dispersion_imag
_atom_type_scat_source
C C 0.0033 0.0016 'International Tables Vol C Tables 4.2.6.8 and 6.1.1.4'
H H 0.0000 0.0000 'International Tables Vol C Tables 4.2.6.8 and 6.1.1.4'
Br Br -0.2901 2.4595 'International Tables Vol C Tables 4.2.6.8 and 6.1.1.4'
Cr Cr 0.3209 0.6236 'International Tables Vol C Tables 4.2.6.8 and 6.1.1.4'
N N 0.0061 0.0033 'International Tables Vol C Tables 4.2.6.8 and 6.1.1.4'

loop_
_geom_angle_atom_site_label_1
_geom_angle_atom_site_label_2
_geom_angle_atom_site_label_3
_geom_angle
_geom_angle_site_symmetry_1
_geom_angle_site_symmetry_3
_geom_angle_publ_flag
Br1 Cr1 Br1 180.0 5 . ?
N1 Cr1 Br1 89.95(9) 6 . ?
N1 Cr1 Br1 90.05(9) 6 5 ?
N1 Cr1 Br1 89.95(9) 2 5 ?
N1 Cr1 Br1 90.05(9) 5 . ?
N1 Cr1 Br1 89.95(9) . . ?
N1 Cr1 Br1 89.95(9) 5 5 ?
N1 Cr1 Br1 90.05(9) . 5 ?
N1 Cr1 Br1 90.05(9) 2 . ?
N1 Cr1 N1 88.66(14) 6 . ?
N1 Cr1 N1 91.34(14) 6 5 ?
N1 Cr1 N1 88.66(14) 2 5 ?
N1 Cr1 N1 91.34(14) 2 . ?
N1 Cr1 N1 180.0 5 . ?
N1 Cr1 N1 180.00(16) 6 2 ?
Br3 Br2 Br3 180.0 . 5_657 ?
C1 N1 Cr1 176.5(2) . . ?
N1 C1 C2 179.4(4) . . ?
C1 C2 H2A 109.5 . . ?
C1 C2 H2B 109.5 . . ?
C1 C2 H2C 109.5 . . ?
H2A C2 H2B 109.5 . . ?
H2A C2 H2C 109.5 . . ?
H2B C2 H2C 109.5 . . ?

loop_
_geom_bond_atom_site_label_1
_geom_bond_atom_site_label_2
_geom_bond_distance
_geom_bond_site_symmetry_2
_geom_bond_publ_flag
Br1 Cr1 2.4402(10) . ?
Cr1 N1 2.022(2) 5 ?
Cr1 N1 2.022(2) . ?
Cr1 N1 2.022(2) 6 ?
Cr1 N1 2.022(2) 2 ?
Br2 Br3 2.5461(13) 5_657 ?
Br2 Br3 2.5460(13) . ?
N1 C1 1.120(4) . ?
C1 C2 1.450(4) . ?
C2 H2A 0.9600 . ?
C2 H2B 0.9600 . ?
C2 H2C 0.9600 . ?

loop_
_twin_individual_id
_twin_individual_mass_fraction_refined
1 0.741(7)
2 0.259(7)

loop_
_publcif_info_tables.block_id
_publcif_info_tables.reference_item
{a71662f2-f57f-401b-a060-6990b27d792a} '_publcif_info_datablock.publ_exptl'

loop_
_publcif_info_cif.paper_type
CB

loop_
_publcif_info_datablock.id
_publcif_info_datablock.publ_exptl
_publcif_info_datablock.publ_geom
_publcif_info_datablock.structure
{a71662f2-f57f-401b-a060-6990b27d792a} y y y

loop_
_publcif_info_exptl_table_extra_item
sin_theta_over_lambda_max

loop_
_publcif_info_exptl_table_header_item
?

_cod_database_fobs_code 2108840
